data_8103480
loop_
_publ_author_name
'Rius, J.'
'Gies, H.'

_publ_section_title
;
 Ab-initio structure determination of zeolite RUB-10 from low resolution
 X-ray powder diffraction data
;
_journal_name_full 'Zeitschrift fuer Kristallographie (149,1979-)'
_journal_page_first 475
_journal_page_last 480
_journal_volume 210
_journal_year 1995
_chemical_formula_sum 'B4 N4 O72 Si32'
_chemical_name_systematic '(N (C H3)4)4 (Si32 B4 O72)'
_space_group_IT_number 14
_symmetry_space_group_name_Hall '-P 2yab'
_symmetry_space_group_name_H-M 'P 1 21/a 1'
_cell_angle_alpha 90
_cell_angle_beta 113.5
_cell_angle_gamma 90
_cell_formula_units_Z 1
_cell_length_a 13.112
_cell_length_b 12.903
_cell_length_c 12.407
_cell_volume 1924.971
_citation_journal_id_ASTM ZEKRDZ
_cod_data_source_file boron4-x_119.cif
_cod_data_source_block B4N4O72Si32
_cod_original_sg_symbol_Hall '-P 2ybc (z,y,-x)'
_cod_database_code 8103480

loop_
_symmetry_equiv_pos_as_xyz
x,y,z
-x+1/2,y+1/2,-z
-x,-y,-z
x-1/2,-y-1/2,z

loop_
_atom_site_label
_atom_site_type_symbol
_atom_site_fract_x
_atom_site_fract_y
_atom_site_fract_z
_atom_site_occupancy
_atom_site_U_iso_or_equiv
O1 O-2 0.158 0.138 0.023 1 0.0
O9 O-2 0.003 0.193 0.378 1 0.0
O17 O-2 0.175 0.856 0.334 1 0.0
O3 O-2 0.373 0.194 0.07 1 0.0
Si9 Si+4 0.934 0.792 0.071 1 0.0
O13 O-2 0.11 0.31 0.569 1 0.0
Si1 Si+4 0.287 0.127 0.107 1 0.0
N1 N+1 0.664 0.98 0.264 1 0.0
O2 O-2 0.342 0.01 0.095 1 0.0
Si8 Si+4 0.049 0.881 0.319 1 0.0
Si3 Si+4 0.062 0.124 0.309 1 0.0
O14 O-2 0.973 0.17 0.575 1 0.0
O12 O-2 0.825 0.113 0.029 1 0.0
B1 B+3 0.302 0.112 0.35 1 0.0
O10 O-2 0.023 0.161 0.174 1 0.0
O4 O-2 0.297 0.153 0.238 1 0.0
O8 O-2 0.029 0.005 0.32 1 0.0
O16 O-2 0.387 0.825 0.057 1 0.0
Si4 Si+4 0.923 0.195 0.057 1 0.0
Si5 Si+4 -0.004 0.252 0.49 1 0.0
O18 O-2 0.957 0.836 0.2 1 0.0
O6 O-2 0.391 0.171 0.439 1 0.0
O5 O-2 0.196 0.137 0.36 1 0.0
O15 O-2 0.281 0.853 0.202 1 0.0
O7 O-2 0.328 0 0.365 1 0.0
Si6 Si+4 0.292 0.889 0.082 1 0.0
Si7 Si+4 0.296 0.879 0.334 1 0.0
O11 O-2 0.951 0.194 0.943 1 0.0
